data_4321055
loop_
_publ_author_name
'Kirstin Ortner'
'Louise Hilditch'
'Yifan Zheng'
'Jonathan R. Dilworth'
'Ulrich Abram'

_publ_contact_author
;
      Ulrich Abram
      Institut f\"ur Analytische  Chemie
      Technische Universit\"at Dresden        
      D-0162 Dresden         
      Bundesrepublik Deutschland
;
_publ_contact_author_email ulrich.abram@fz-rossendorf.de
_publ_contact_author_fax '049 351 463 7188'
_publ_contact_author_phone '049 351 463 2508 '
_publ_section_title
;
 Gold Complexes with Potentially Tri- and Tetradentate Phosphinothiolate
 Ligands
;
_journal_name_full 'Inorganic Chemistry'
_journal_page_first 2801
_journal_page_last 2806
_journal_paper_doi 10.1021/ic000015y
_journal_volume 39
_journal_year 2000
_chemical_formula_moiety '[Au(PS3)]2'
_chemical_formula_sum 'C36 H24 Au2 P2 S6'
_chemical_formula_weight 1104.79
_chemical_name_systematic '[{tri(o-mercaptophenyl)phosphine}gold(III)] dimer'
_space_group_IT_number 14
_symmetry_cell_setting monoclinic
_symmetry_space_group_name_Hall '-P 2yn'
_symmetry_space_group_name_H-M 'P 1 21/n 1'
_atom_sites_solution_hydrogens geom
_atom_sites_solution_primary direct
_atom_sites_solution_secondary difmap
_audit_creation_method SHELXL-97
_cell_angle_alpha 90.00
_cell_angle_beta 94.48(1)
_cell_angle_gamma 90.00
_cell_formula_units_Z 2
_cell_length_a 10.422(2)
_cell_length_b 14.163(3)
_cell_length_c 11.364(2)
_cell_measurement_reflns_used 25
_cell_measurement_temperature 213(2)
_cell_measurement_theta_max 26.61
_cell_measurement_theta_min 14.63
_cell_volume 1672.3(6)
_computing_cell_refinement SET4
_computing_data_collection CAD4
_computing_data_reduction 'HELENA (Spek, 1997)'
_computing_molecular_graphics 'SCHAKAL (Keller, 1997)'
_computing_publication_material 'SHELXL-97 (Sheldrick, 1997)'
_computing_structure_refinement 'SHELXL-97 (Sheldrick, 1997)'
_computing_structure_solution 'SHELXS-97 (Sheldrick, 1990)'
_diffrn_ambient_temperature 213(2)
_diffrn_measured_fraction_theta_full 0.951
_diffrn_measured_fraction_theta_max 0.951
_diffrn_measurement_device_type CAD4
_diffrn_measurement_method 'omega scans'
_diffrn_radiation_monochromator graphite
_diffrn_radiation_source 'fine-focus sealed tube'
_diffrn_radiation_type CuK\a
_diffrn_radiation_wavelength 1.54184
_diffrn_reflns_av_R_equivalents 0.0758
_diffrn_reflns_av_sigmaI/netI 0.1491
_diffrn_reflns_limit_h_max 12
_diffrn_reflns_limit_h_min -1
_diffrn_reflns_limit_k_max 16
_diffrn_reflns_limit_k_min -1
_diffrn_reflns_limit_l_max 13
_diffrn_reflns_limit_l_min -13
_diffrn_reflns_number 3638
_diffrn_reflns_theta_full 65.01
_diffrn_reflns_theta_max 65.01
_diffrn_reflns_theta_min 5.28
_diffrn_standards_decay_% 2.5
_diffrn_standards_interval_count 300
_diffrn_standards_interval_time 3600
_diffrn_standards_number 3
_exptl_absorpt_coefficient_mu 20.887
_exptl_absorpt_correction_T_max 0.9484
_exptl_absorpt_correction_T_min 0.8688
_exptl_absorpt_correction_type 'Psi Scans'
_exptl_crystal_colour red
_exptl_crystal_density_diffrn 2.194
_exptl_crystal_density_method 'not measured'
_exptl_crystal_description block
_exptl_crystal_F_000 1048
_exptl_crystal_size_max 0.15
_exptl_crystal_size_mid 0.05
_exptl_crystal_size_min 0.05
_refine_diff_density_max 1.413
_refine_diff_density_min -1.215
_refine_diff_density_rms 0.246
_refine_ls_extinction_method none
_refine_ls_goodness_of_fit_ref 0.978
_refine_ls_hydrogen_treatment 'riding model'
_refine_ls_matrix_type full
_refine_ls_number_parameters 208
_refine_ls_number_reflns 2833
_refine_ls_number_restraints 0
_refine_ls_restrained_S_all 0.978
_refine_ls_R_factor_all 0.1337
_refine_ls_R_factor_gt 0.0552
_refine_ls_shift/su_max 0.000
_refine_ls_shift/su_mean 0.000
_refine_ls_structure_factor_coef Fsqd
_refine_ls_weighting_details 'w=1/[\s^2^(Fo^2^)+(0.0227P)^2^+0.0000P] where P=(Fo^2^+2Fc^2^)/3'
_refine_ls_weighting_scheme calc
_refine_ls_wR_factor_gt 0.0866
_refine_ls_wR_factor_ref 0.1054
_reflns_number_gt 1688
_reflns_number_total 2833
_reflns_threshold_expression >2sigma(I)
_cod_data_source_file ic000015y_1.cif
_cod_data_source_block aups3
_cod_depositor_comments
;
The following automatic conversions were performed:

'_refine_ls_weighting_scheme' value 'calc
w=1/[\s^2^(Fo^2^)+(0.0227P)^2^+0.0000P] where P=(Fo^2^+2Fc^2^)/3' was
changed to 'calc'. New tag '_refine_ls_weighting_details' was
created. The value of the new tag was set to
'w=1/[\s^2^(Fo^2^)+(0.0227P)^2^+0.0000P] where P=(Fo^2^+2Fc^2^)/3'.

Automatic conversion script
Id: cif_fix_values 3143 2015-03-26 13:38:13Z robertas 
;
_cod_original_cell_volume 1672.2(6)
_cod_database_code 4321055

loop_
_symmetry_equiv_pos_as_xyz
'x, y, z'
'-x+1/2, y+1/2, -z+1/2'
'-x, -y, -z'
'x-1/2, -y-1/2, z-1/2'

loop_
_atom_site_label
_atom_site_type_symbol
_atom_site_fract_x
_atom_site_fract_y
_atom_site_fract_z
_atom_site_U_iso_or_equiv
_atom_site_adp_type
_atom_site_occupancy
_atom_site_calc_flag
_atom_site_refinement_flags
_atom_site_disorder_assembly
_atom_site_disorder_group
Au Au 0.95948(7) 0.02337(4) 0.85354(5) 0.02659(17) Uani 1 d . . .
P P 1.0862(4) -0.1006(3) 0.8077(3) 0.0252(9) Uani 1 d . . .
S1 S 1.1866(4) -0.1398(3) 1.0926(3) 0.0323(10) Uani 1 d . . .
S2 S 1.1465(4) 0.1047(3) 0.9165(3) 0.0324(10) Uani 1 d . . .
S3 S 0.8037(4) -0.0541(3) 0.7265(3) 0.0417(11) Uani 1 d . . .
C1 C 1.0520(15) -0.2089(9) 0.8873(12) 0.028(4) Uani 1 d . . .
C2 C 1.0926(15) -0.2209(10) 1.0061(11) 0.027(4) Uani 1 d . . .
C3 C 1.0540(16) -0.3017(11) 1.0585(13) 0.040(5) Uani 1 d . . .
H3 H 1.0826 -0.3123 1.1380 0.048 Uiso 1 calc R . .
C4 C 0.9761(14) -0.3684(11) 1.0021(14) 0.032(4) Uani 1 d . . .
H4 H 0.9502 -0.4222 1.0427 0.039 Uiso 1 calc R . .
C5 C 0.9363(18) -0.3550(10) 0.8844(12) 0.046(5) Uani 1 d . . .
H5 H 0.8831 -0.4001 0.8444 0.055 Uiso 1 calc R . .
C6 C 0.9744(16) -0.2756(10) 0.8248(12) 0.039(5) Uani 1 d . . .
H6 H 0.9487 -0.2668 0.7444 0.047 Uiso 1 calc R . .
C11 C 1.2470(14) -0.0610(10) 0.8295(12) 0.025(3) Uani 1 d . . .
C12 C 1.2711(14) 0.0332(13) 0.8703(10) 0.030(4) Uani 1 d . . .
C13 C 1.3948(14) 0.0658(11) 0.8800(12) 0.034(4) Uani 1 d . . .
H13 H 1.4123 0.1289 0.9010 0.041 Uiso 1 calc R . .
C14 C 1.4905(15) 0.0069(11) 0.8595(12) 0.038(5) Uani 1 d . . .
H14 H 1.5745 0.0315 0.8682 0.046 Uiso 1 calc R . .
C15 C 1.4778(16) -0.0861(12) 0.8266(12) 0.037(4) Uani 1 d . . .
H15 H 1.5491 -0.1249 0.8157 0.044 Uiso 1 calc R . .
C16 C 1.3524(15) -0.1187(11) 0.8108(12) 0.033(4) Uani 1 d . . .
H16 H 1.3376 -0.1816 0.7867 0.040 Uiso 1 calc R . .
C21 C 1.0399(19) -0.1193(9) 0.6534(13) 0.029(3) Uani 1 d . . .
C22 C 0.9087(15) -0.0965(10) 0.6242(12) 0.031(4) Uani 1 d . . .
C23 C 0.8656(16) -0.1102(12) 0.5031(13) 0.041(5) Uani 1 d . . .
H23 H 0.7801 -0.0949 0.4778 0.050 Uiso 1 calc R . .
C24 C 0.943(2) -0.1441(14) 0.4244(15) 0.070(7) Uani 1 d . . .
H24 H 0.9104 -0.1533 0.3457 0.084 Uiso 1 calc R . .
C25 C 1.0707(19) -0.1658(12) 0.4571(15) 0.048(5) Uani 1 d . . .
H25 H 1.1245 -0.1891 0.4011 0.057 Uiso 1 calc R . .
C26 C 1.1181(18) -0.1527(11) 0.5740(12) 0.040(5) Uani 1 d . . .
H26 H 1.2043 -0.1672 0.5975 0.048 Uiso 1 calc R . .

loop_
_atom_site_aniso_label
_atom_site_aniso_U_11
_atom_site_aniso_U_22
_atom_site_aniso_U_33
_atom_site_aniso_U_23
_atom_site_aniso_U_13
_atom_site_aniso_U_12
Au 0.0376(3) 0.0207(3) 0.0216(3) -0.0019(4) 0.0031(2) -0.0018(5)
P 0.035(2) 0.0196(19) 0.0222(18) -0.0048(16) 0.0074(18) -0.0040(19)
S1 0.038(2) 0.030(2) 0.0282(19) -0.0040(17) -0.0014(18) 0.006(2)
S2 0.041(3) 0.026(2) 0.030(2) -0.0058(17) -0.0017(18) 0.000(2)
S3 0.042(3) 0.042(3) 0.041(2) -0.0095(19) 0.000(2) -0.001(2)
C1 0.032(9) 0.006(7) 0.044(9) -0.002(6) -0.005(8) -0.003(7)
C2 0.041(10) 0.024(8) 0.018(7) -0.011(6) 0.011(7) 0.002(8)
C3 0.054(13) 0.028(9) 0.035(9) 0.017(8) -0.011(9) 0.009(9)
C4 0.029(11) 0.024(10) 0.047(9) -0.001(7) 0.023(8) -0.004(8)
C5 0.090(16) 0.012(8) 0.036(9) -0.005(7) 0.007(10) -0.016(9)
C6 0.053(12) 0.032(9) 0.031(9) 0.003(7) -0.012(9) -0.018(9)
C11 0.021(9) 0.027(8) 0.027(7) -0.004(7) 0.003(7) -0.006(7)
C12 0.027(8) 0.046(11) 0.017(6) 0.011(8) -0.006(6) 0.004(9)
C13 0.026(9) 0.036(9) 0.042(9) -0.010(8) 0.022(8) -0.002(8)
C14 0.039(11) 0.051(13) 0.028(7) 0.007(8) 0.017(8) -0.007(8)
C15 0.032(10) 0.047(11) 0.032(9) -0.012(7) 0.011(8) 0.008(9)
C16 0.038(10) 0.034(10) 0.028(8) -0.008(7) 0.008(8) -0.002(8)
C21 0.053(10) 0.014(7) 0.019(7) 0.000(7) -0.005(7) -0.010(10)
C22 0.038(10) 0.022(8) 0.032(8) 0.004(7) -0.003(8) 0.003(8)
C23 0.026(10) 0.064(13) 0.032(9) 0.012(9) -0.014(8) -0.017(10)
C24 0.13(2) 0.051(14) 0.029(10) 0.002(9) 0.003(13) -0.034(15)
C25 0.064(14) 0.034(10) 0.048(11) -0.006(9) 0.023(11) -0.017(11)
C26 0.079(15) 0.023(9) 0.020(8) -0.007(7) 0.010(9) -0.013(10)

loop_
_atom_type_symbol
_atom_type_description
_atom_type_scat_dispersion_real
_atom_type_scat_dispersion_imag
_atom_type_scat_source
C C 0.0181 0.0091 'International Tables Vol C Tables 4.2.6.8 and 6.1.1.4'
H H 0.0000 0.0000 'International Tables Vol C Tables 4.2.6.8 and 6.1.1.4'
P P 0.2955 0.4335 'International Tables Vol C Tables 4.2.6.8 and 6.1.1.4'
S S 0.3331 0.5567 'International Tables Vol C Tables 4.2.6.8 and 6.1.1.4'
Au Au -4.4197 7.2980 'International Tables Vol C Tables 4.2.6.8 and 6.1.1.4'

loop_
_geom_angle_atom_site_label_1
_geom_angle_atom_site_label_2
_geom_angle_atom_site_label_3
_geom_angle
_geom_angle_site_symmetry_1
_geom_angle_site_symmetry_3
_geom_angle_publ_flag
P Au S2 88.02(14) . . ?
P Au S3 83.40(14) . . ?
S2 Au S3 159.83(13) . . ?
P Au S1 174.06(14) . 3_757 ?
S2 Au S1 96.68(14) . 3_757 ?
S3 Au S1 93.25(14) . 3_757 ?
C11 P C21 111.2(7) . . ?
C11 P C1 114.6(7) . . ?
C21 P C1 108.1(6) . . ?
C11 P Au 106.4(5) . . ?
C21 P Au 102.7(5) . . ?
C1 P Au 113.2(5) . . ?
C2 S1 Au 105.0(5) . 3_757 ?
C12 S2 Au 104.1(6) . . ?
C22 S3 Au 97.4(5) . . ?
C2 C1 C6 121.9(13) . . ?
C2 C1 P 121.7(11) . . ?
C6 C1 P 116.2(11) . . ?
C3 C2 C1 116.6(14) . . ?
C3 C2 S1 118.3(11) . . ?
C1 C2 S1 125.1(11) . . ?
C2 C3 C4 123.9(15) . . ?
C3 C4 C5 118.6(16) . . ?
C4 C5 C6 120.6(15) . . ?
C5 C6 C1 118.4(14) . . ?
C16 C11 C12 118.4(14) . . ?
C16 C11 P 122.7(12) . . ?
C12 C11 P 118.9(11) . . ?
C13 C12 C11 118.9(15) . . ?
C13 C12 S2 119.7(13) . . ?
C11 C12 S2 121.2(12) . . ?
C14 C13 C12 119.3(16) . . ?
C13 C14 C15 126.1(16) . . ?
C14 C15 C16 115.2(15) . . ?
C15 C16 C11 122.0(15) . . ?
C26 C21 C22 123.0(15) . . ?
C26 C21 P 125.0(15) . . ?
C22 C21 P 112.0(12) . . ?
C21 C22 C23 114.8(14) . . ?
C21 C22 S3 124.0(11) . . ?
C23 C22 S3 121.2(12) . . ?
C24 C23 C22 122.2(17) . . ?
C23 C24 C25 121.0(17) . . ?
C24 C25 C26 119.1(18) . . ?
C21 C26 C25 119.9(18) . . ?

loop_
_geom_bond_atom_site_label_1
_geom_bond_atom_site_label_2
_geom_bond_distance
_geom_bond_site_symmetry_2
_geom_bond_publ_flag
Au P 2.282(4) . ?
Au S2 2.327(4) . ?
Au S3 2.357(4) . ?
Au S1 2.358(4) 3_757 ?
P C11 1.766(14) . ?
P C21 1.801(15) . ?
P C1 1.830(14) . ?
S1 C2 1.760(14) . ?
S1 Au 2.358(4) 3_757 ?
S2 C12 1.759(16) . ?
S3 C22 1.764(15) . ?
C1 C2 1.393(17) . ?
C1 C6 1.401(18) . ?
C2 C3 1.365(19) . ?
C3 C4 1.37(2) . ?
C4 C5 1.382(19) . ?
C5 C6 1.387(19) . ?
C11 C16 1.399(19) . ?
C11 C12 1.428(19) . ?
C12 C13 1.365(19) . ?
C13 C14 1.334(19) . ?
C14 C15 1.37(2) . ?
C15 C16 1.38(2) . ?
C21 C26 1.35(2) . ?
C21 C22 1.42(2) . ?
C22 C23 1.426(18) . ?
C23 C24 1.34(2) . ?
C24 C25 1.39(3) . ?
C25 C26 1.39(2) . ?
